data_7214464
loop_
_publ_author_name
'Khavasi, Hamid Reza'
'Hosseini, Mahdieh'
'Tehrani, Alireza Azhdari'
'Naderi, Soheila'

_publ_section_title
;
 Strengthening N&#x22EF;X halogen bonding via nitrogen substitution in the
 aromatic framework of halogen-substituted arylpyrazinamides
;
_journal_issue 21
_journal_name_full CrystEngComm
_journal_page_first 4546
_journal_paper_doi 10.1039/c3ce41856a
_journal_volume 16
_journal_year 2014
_chemical_formula_sum 'C10 H7 Cl N4 O'
_chemical_formula_weight 234.65
_chemical_name_systematic
; 
 ? 
;
_space_group_IT_number 2
_symmetry_cell_setting triclinic
_symmetry_space_group_name_Hall '-P 1'
_symmetry_space_group_name_H-M 'P -1'
_atom_sites_solution_hydrogens geom
_atom_sites_solution_primary direct
_atom_sites_solution_secondary difmap
_audit_creation_method SHELXL-97
_cell_angle_alpha 86.20(4)
_cell_angle_beta 83.56(4)
_cell_angle_gamma 73.19(4)
_cell_formula_units_Z 4
_cell_length_a 7.375(4)
_cell_length_b 10.920(5)
_cell_length_c 13.606(7)
_cell_measurement_reflns_used 11598
_cell_measurement_temperature 298(2)
_cell_measurement_theta_max 29.32
_cell_measurement_theta_min 1.95
_cell_volume 1041.7(9)
_computing_cell_refinement 'X-Area 1.31 (Stoe & Cie GmbH, 2005)'
_computing_data_collection 'X-Area 1.31 (Stoe & Cie GmbH, 2005)'
_computing_data_reduction 'X-Area 1.31 (Stoe & Cie GmbH, 2005)'
_computing_molecular_graphics 'ORTEP-3 for Windows (Farrugia, 1997)'
_computing_publication_material 'WinGX (Farrugia, 1999)'
_computing_structure_refinement 'SHELXL-97 (Sheldrick, 1997)'
_computing_structure_solution 'SHELXS-97 (Sheldrick, 1990)'
_diffrn_ambient_temperature 298(2)
_diffrn_detector_area_resol_mean '0.15 mm'
_diffrn_measured_fraction_theta_full 0.986
_diffrn_measured_fraction_theta_max 0.986
_diffrn_measurement_device_type 'STOE IPDS II'
_diffrn_measurement_method 'rotation method'
_diffrn_radiation_monochromator graphite
_diffrn_radiation_source 'fine-focus sealed tube'
_diffrn_radiation_type MoK\a
_diffrn_radiation_wavelength 0.71073
_diffrn_reflns_av_R_equivalents 0.0657
_diffrn_reflns_av_sigmaI/netI 0.0856
_diffrn_reflns_limit_h_max 9
_diffrn_reflns_limit_h_min -10
_diffrn_reflns_limit_k_max 14
_diffrn_reflns_limit_k_min -14
_diffrn_reflns_limit_l_max 15
_diffrn_reflns_limit_l_min -18
_diffrn_reflns_number 11598
_diffrn_reflns_theta_full 29.32
_diffrn_reflns_theta_max 29.32
_diffrn_reflns_theta_min 1.95
_diffrn_standards_number 0
_exptl_absorpt_coefficient_mu 0.349
_exptl_absorpt_correction_T_max 0.961
_exptl_absorpt_correction_T_min 0.950
_exptl_absorpt_correction_type numerical
_exptl_absorpt_process_details 'shape of crystal determined optically'
_exptl_crystal_colour Colorless
_exptl_crystal_density_diffrn 1.496
_exptl_crystal_density_method 'not measured'
_exptl_crystal_description Block
_exptl_crystal_F_000 480
_exptl_crystal_size_max 0.40
_exptl_crystal_size_mid 0.11
_exptl_crystal_size_min 0.10
_refine_diff_density_max 0.245
_refine_diff_density_min -0.179
_refine_diff_density_rms 0.040
_refine_ls_extinction_method none
_refine_ls_goodness_of_fit_ref 1.030
_refine_ls_hydrogen_treatment constr
_refine_ls_matrix_type full
_refine_ls_number_parameters 289
_refine_ls_number_reflns 5587
_refine_ls_number_restraints 0
_refine_ls_restrained_S_all 1.030
_refine_ls_R_factor_all 0.1620
_refine_ls_R_factor_gt 0.0710
_refine_ls_shift/su_max 0.003
_refine_ls_shift/su_mean 0.000
_refine_ls_structure_factor_coef Fsqd
_refine_ls_weighting_details 'calc w=1/[\s^2^(Fo^2^)+(0.0484P)^2^+0.1222P] where P=(Fo^2^+2Fc^2^)/3'
_refine_ls_weighting_scheme calc
_refine_ls_wR_factor_gt 0.1168
_refine_ls_wR_factor_ref 0.1433
_reflns_number_gt 4985
_reflns_number_total 5587
_reflns_threshold_expression >2sigma(I)
_cod_data_source_file c3ce41856a2.cif
_cod_data_source_block kh550
_cod_depositor_comments
;
The following automatic conversions were performed:

'_symmetry_cell_setting' value 'Triclinic' changed to 'triclinic'
according to
/usr/data/users/saulius/crontab/automatic-downloads/rss-feeds/RSC/lib/dictionaries/cif_core.dic
dictionary named 'cif_core.dic' version 2.4.2 from
2011-04-26.

'_refine_ls_hydrogen_treatment' value 'Constr' changed
to 'constr' according to
/usr/data/users/saulius/crontab/automatic-downloads/rss-feeds/RSC/lib/dictionaries/cif_core.dic
dictionary named 'cif_core.dic' version 2.4.2 from 2011-04-26.

Automatic conversion script
Id: cif_fix_values 2281 2013-09-26 08:29:07Z andrius 

 Adding full bibliography for 7214461--7214468.cif.
;
_cod_original_cell_volume 1041.6(9)
_cod_original_sg_symbol_H-M P-1
_cod_original_formula_sum 'C10 H7 Cl1 N4 O1'
_cod_database_code 7214464

loop_
_symmetry_equiv_pos_as_xyz
'x, y, z'
'-x, -y, -z'

loop_
_atom_site_label
_atom_site_type_symbol
_atom_site_fract_x
_atom_site_fract_y
_atom_site_fract_z
_atom_site_U_iso_or_equiv
_atom_site_adp_type
_atom_site_occupancy
_atom_site_symmetry_multiplicity
_atom_site_calc_flag
_atom_site_refinement_flags
C1 C 0.5775(5) 0.2633(3) 0.2120(2) 0.0596(8) Uani 1 1 d .
H1 H 0.5369 0.2410 0.2760 0.072 Uiso 1 1 calc R
C2 C 0.5835(5) 0.3883(3) 0.1900(3) 0.0626(8) Uani 1 1 d .
H2 H 0.5489 0.4464 0.2405 0.075 Uiso 1 1 calc R
C3 C 0.6854(4) 0.3390(3) 0.0320(2) 0.0546(8) Uani 1 1 d .
H3 H 0.7213 0.3624 -0.0326 0.065 Uiso 1 1 calc R
C4 C 0.6847(4) 0.2141(2) 0.0538(2) 0.0440(6) Uani 1 1 d .
C5 C 0.7479(4) 0.1169(3) -0.0253(2) 0.0474(7) Uani 1 1 d .
C6 C 0.7951(4) -0.1156(2) -0.0460(2) 0.0461(7) Uani 1 1 d .
C7 C 0.8690(4) -0.1236(3) -0.1438(2) 0.0499(7) Uani 1 1 d .
H7 H 0.8894 -0.0522 -0.1793 0.060 Uiso 1 1 calc R
C8 C 0.9120(4) -0.2402(3) -0.1878(2) 0.0514(7) Uani 1 1 d .
H8 H 0.9598 -0.2489 -0.2540 0.062 Uiso 1 1 calc R
C9 C 0.8825(4) -0.3426(3) -0.1317(2) 0.0493(7) Uani 1 1 d .
C10 C 0.8079(4) -0.3280(3) -0.0349(2) 0.0521(7) Uani 1 1 d .
H10 H 0.7877 -0.3985 0.0020 0.063 Uiso 1 1 calc R
C11 C 0.5933(5) 0.7621(4) 0.2568(3) 0.0774(10) Uani 1 1 d .
H11 H 0.6284 0.7454 0.1901 0.093 Uiso 1 1 calc R
C12 C 0.4847(6) 0.8837(4) 0.2832(3) 0.0820(11) Uani 1 1 d .
H12 H 0.4511 0.9461 0.2333 0.098 Uiso 1 1 calc R
C13 C 0.4840(5) 0.8217(3) 0.4426(3) 0.0666(9) Uani 1 1 d .
H13 H 0.4486 0.8389 0.5091 0.080 Uiso 1 1 calc R
C14 C 0.5933(4) 0.7008(3) 0.4174(2) 0.0530(7) Uani 1 1 d .
C15 C 0.6537(4) 0.6003(3) 0.4949(2) 0.0526(7) Uani 1 1 d .
C16 C 0.8595(4) 0.3764(3) 0.5127(2) 0.0496(7) Uani 1 1 d .
C17 C 0.8328(5) 0.3617(3) 0.6149(2) 0.0582(8) Uani 1 1 d .
H17 H 0.7576 0.4289 0.6529 0.070 Uiso 1 1 calc R
C18 C 0.9186(5) 0.2472(3) 0.6582(2) 0.0599(8) Uani 1 1 d .
H18 H 0.9026 0.2341 0.7264 0.072 Uiso 1 1 calc R
C19 C 1.0305(4) 0.1503(3) 0.5988(2) 0.0570(8) Uani 1 1 d .
C20 C 1.0514(5) 0.1725(3) 0.4993(2) 0.0602(8) Uani 1 1 d .
H20 H 1.1280 0.1069 0.4601 0.072 Uiso 1 1 calc R
N1 N 0.6283(3) 0.1749(2) 0.14374(17) 0.0502(6) Uani 1 1 d .
N2 N 0.6358(4) 0.4279(2) 0.1011(2) 0.0627(7) Uani 1 1 d .
N3 N 0.7458(3) -0.0024(2) 0.00666(17) 0.0511(6) Uani 1 1 d .
H3B H 0.7088 -0.0103 0.0684 0.061 Uiso 1 1 calc R
N4 N 0.7632(4) -0.2143(2) 0.00838(17) 0.0513(6) Uani 1 1 d .
N5 N 0.6484(4) 0.6693(3) 0.32373(19) 0.0631(7) Uani 1 1 d .
N6 N 0.4271(4) 0.9151(3) 0.3750(3) 0.0772(8) Uani 1 1 d .
N7 N 0.7766(3) 0.4897(2) 0.46152(18) 0.0544(6) Uani 1 1 d .
H7B H 0.8083 0.4894 0.3987 0.065 Uiso 1 1 calc R
N8 N 0.9672(4) 0.2840(2) 0.45524(18) 0.0595(7) Uani 1 1 d .
O1 O 0.7960(4) 0.1464(2) -0.10939(16) 0.0748(7) Uani 1 1 d .
O2 O 0.5952(4) 0.6186(2) 0.58148(17) 0.0816(7) Uani 1 1 d .
Cl1 Cl 0.93971(14) -0.49324(7) -0.18199(7) 0.0730(3) Uani 1 1 d .
Cl2 Cl 1.14132(15) 0.00247(9) 0.65026(7) 0.0802(3) Uani 1 1 d .

loop_
_atom_site_aniso_label
_atom_site_aniso_U_11
_atom_site_aniso_U_22
_atom_site_aniso_U_33
_atom_site_aniso_U_23
_atom_site_aniso_U_13
_atom_site_aniso_U_12
C1 0.066(2) 0.0585(19) 0.0469(18) -0.0085(14) 0.0036(15) -0.0073(15)
C2 0.066(2) 0.0568(19) 0.060(2) -0.0178(16) -0.0030(17) -0.0072(16)
C3 0.067(2) 0.0470(16) 0.0484(18) -0.0004(13) -0.0053(15) -0.0148(14)
C4 0.0462(17) 0.0415(14) 0.0428(16) -0.0019(12) -0.0060(13) -0.0095(12)
C5 0.0533(18) 0.0469(16) 0.0407(17) -0.0032(12) -0.0035(14) -0.0120(13)
C6 0.0479(17) 0.0440(15) 0.0430(16) -0.0053(12) -0.0009(13) -0.0081(12)
C7 0.0560(19) 0.0494(16) 0.0413(16) -0.0008(12) 0.0013(13) -0.0128(13)
C8 0.0558(19) 0.0561(17) 0.0383(15) -0.0053(13) -0.0011(13) -0.0100(14)
C9 0.0493(18) 0.0422(15) 0.0529(18) -0.0126(13) -0.0076(14) -0.0042(13)
C10 0.062(2) 0.0424(15) 0.0524(18) -0.0025(13) -0.0020(15) -0.0158(14)
C11 0.079(3) 0.087(3) 0.053(2) 0.0015(19) -0.0009(18) -0.006(2)
C12 0.075(3) 0.084(3) 0.082(3) 0.016(2) -0.014(2) -0.016(2)
C13 0.062(2) 0.067(2) 0.064(2) -0.0136(17) 0.0039(17) -0.0086(17)
C14 0.0452(17) 0.0637(18) 0.0495(18) -0.0105(14) 0.0033(14) -0.0154(14)
C15 0.0541(19) 0.0589(18) 0.0454(18) -0.0090(14) 0.0029(14) -0.0184(15)
C16 0.0518(19) 0.0561(17) 0.0449(17) -0.0068(13) -0.0022(14) -0.0214(14)
C17 0.069(2) 0.064(2) 0.0411(17) -0.0131(14) 0.0030(15) -0.0193(16)
C18 0.066(2) 0.076(2) 0.0421(17) -0.0039(15) -0.0005(15) -0.0272(18)
C19 0.057(2) 0.0623(19) 0.057(2) 0.0020(15) -0.0046(16) -0.0263(16)
C20 0.066(2) 0.0595(19) 0.052(2) -0.0100(15) 0.0031(16) -0.0146(16)
N1 0.0590(16) 0.0446(12) 0.0422(13) -0.0021(10) 0.0024(11) -0.0100(11)
N2 0.0774(19) 0.0466(14) 0.0627(18) -0.0094(12) -0.0065(14) -0.0139(13)
N3 0.0687(17) 0.0421(12) 0.0381(13) -0.0046(10) 0.0086(12) -0.0133(11)
N4 0.0686(17) 0.0413(12) 0.0418(13) -0.0021(10) 0.0038(12) -0.0154(11)
N5 0.0659(18) 0.0706(17) 0.0466(16) -0.0098(13) 0.0049(13) -0.0116(14)
N6 0.069(2) 0.073(2) 0.080(2) -0.0079(17) -0.0013(17) -0.0074(15)
N7 0.0649(17) 0.0573(14) 0.0379(13) -0.0105(11) 0.0040(12) -0.0142(13)
N8 0.0679(18) 0.0626(16) 0.0458(15) -0.0118(12) 0.0062(13) -0.0174(14)
O1 0.126(2) 0.0550(12) 0.0425(13) -0.0017(10) 0.0051(13) -0.0299(13)
O2 0.0989(19) 0.0821(16) 0.0469(14) -0.0113(11) 0.0144(13) -0.0052(14)
Cl1 0.0887(7) 0.0526(4) 0.0740(6) -0.0252(4) -0.0053(5) -0.0102(4)
Cl2 0.0860(7) 0.0711(6) 0.0777(6) 0.0111(4) -0.0048(5) -0.0174(5)

loop_
_atom_type_symbol
_atom_type_description
_atom_type_scat_dispersion_real
_atom_type_scat_dispersion_imag
_atom_type_scat_source
C C 0.0033 0.0016 'International Tables Vol C Tables 4.2.6.8 and 6.1.1.4'
H H 0.0000 0.0000 'International Tables Vol C Tables 4.2.6.8 and 6.1.1.4'
N N 0.0061 0.0033 'International Tables Vol C Tables 4.2.6.8 and 6.1.1.4'
O O 0.0106 0.0060 'International Tables Vol C Tables 4.2.6.8 and 6.1.1.4'
Cl Cl 0.1484 0.1585 'International Tables Vol C Tables 4.2.6.8 and 6.1.1.4'

loop_
_geom_angle_atom_site_label_1
_geom_angle_atom_site_label_2
_geom_angle_atom_site_label_3
_geom_angle
N1 C1 C2 121.7(3)
N1 C1 H1 119.2
C2 C1 H1 119.2
N2 C2 C1 122.9(3)
N2 C2 H2 118.6
C1 C2 H2 118.6
N2 C3 C4 122.0(3)
N2 C3 H3 119.0
C4 C3 H3 119.0
N1 C4 C3 122.3(2)
N1 C4 C5 117.7(2)
C3 C4 C5 120.0(3)
O1 C5 N3 124.7(3)
O1 C5 C4 121.3(2)
N3 C5 C4 114.0(2)
N4 C6 C7 123.5(2)
N4 C6 N3 112.9(2)
C7 C6 N3 123.6(3)
C6 C7 C8 118.4(3)
C6 C7 H7 120.8
C8 C7 H7 120.8
C9 C8 C7 118.4(3)
C9 C8 H8 120.8
C7 C8 H8 120.8
C8 C9 C10 120.3(3)
C8 C9 Cl1 120.6(2)
C10 C9 Cl1 119.1(2)
N4 C10 C9 121.8(3)
N4 C10 H10 119.1
C9 C10 H10 119.1
N5 C11 C12 121.7(4)
N5 C11 H11 119.1
C12 C11 H11 119.1
N6 C12 C11 123.2(4)
N6 C12 H12 118.4
C11 C12 H12 118.4
N6 C13 C14 122.3(3)
N6 C13 H13 118.8
C14 C13 H13 118.8
N5 C14 C13 122.1(3)
N5 C14 C15 117.4(3)
C13 C14 C15 120.5(3)
O2 C15 N7 124.0(3)
O2 C15 C14 121.1(3)
N7 C15 C14 114.8(3)
N8 C16 C17 123.0(3)
N8 C16 N7 114.1(3)
C17 C16 N7 122.9(3)
C18 C17 C16 118.6(3)
C18 C17 H17 120.7
C16 C17 H17 120.7
C17 C18 C19 118.7(3)
C17 C18 H18 120.6
C19 C18 H18 120.6
C20 C19 C18 119.2(3)
C20 C19 Cl2 120.3(3)
C18 C19 Cl2 120.4(3)
N8 C20 C19 123.0(3)
N8 C20 H20 118.5
C19 C20 H20 118.5
C1 N1 C4 115.7(2)
C2 N2 C3 115.5(3)
C5 N3 C6 129.5(2)
C5 N3 H3B 115.2
C6 N3 H3B 115.2
C6 N4 C10 117.7(2)
C11 N5 C14 115.6(3)
C12 N6 C13 115.1(3)
C15 N7 C16 130.2(3)
C15 N7 H7B 114.9
C16 N7 H7B 114.9
C16 N8 C20 117.4(3)

loop_
_geom_bond_atom_site_label_1
_geom_bond_atom_site_label_2
_geom_bond_distance
C1 N1 1.329(4)
C1 C2 1.390(4)
C1 H1 0.9300
C2 N2 1.312(4)
C2 H2 0.9300
C3 N2 1.341(4)
C3 C4 1.379(4)
C3 H3 0.9300
C4 N1 1.331(3)
C4 C5 1.502(4)
C5 O1 1.210(3)
C5 N3 1.349(3)
C6 N4 1.330(3)
C6 C7 1.378(4)
C6 N3 1.405(3)
C7 C8 1.380(4)
C7 H7 0.9300
C8 C9 1.368(4)
C8 H8 0.9300
C9 C10 1.371(4)
C9 Cl1 1.742(3)
C10 N4 1.346(3)
C10 H10 0.9300
C11 N5 1.321(4)
C11 C12 1.385(5)
C11 H11 0.9300
C12 N6 1.308(5)
C12 H12 0.9300
C13 N6 1.333(4)
C13 C14 1.376(4)
C13 H13 0.9300
C14 N5 1.329(4)
C14 C15 1.478(4)
C15 O2 1.218(3)
C15 N7 1.354(4)
C16 N8 1.328(4)
C16 C17 1.388(4)
C16 N7 1.390(4)
C17 C18 1.356(4)
C17 H17 0.9300
C18 C19 1.383(4)
C18 H18 0.9300
C19 C20 1.359(4)
C19 Cl2 1.726(3)
C20 N8 1.333(4)
C20 H20 0.9300
N3 H3B 0.8600
N7 H7B 0.8600

loop_
_geom_torsion_atom_site_label_1
_geom_torsion_atom_site_label_2
_geom_torsion_atom_site_label_3
_geom_torsion_atom_site_label_4
_geom_torsion
N1 C1 C2 N2 1.3(5)
N2 C3 C4 N1 2.5(5)
N2 C3 C4 C5 -177.8(3)
N1 C4 C5 O1 177.9(3)
C3 C4 C5 O1 -1.7(4)
N1 C4 C5 N3 -2.2(4)
C3 C4 C5 N3 178.1(3)
N4 C6 C7 C8 0.1(4)
N3 C6 C7 C8 -180.0(3)
C6 C7 C8 C9 -1.2(4)
C7 C8 C9 C10 1.5(4)
C7 C8 C9 Cl1 -178.3(2)
C8 C9 C10 N4 -0.7(5)
Cl1 C9 C10 N4 179.2(2)
N5 C11 C12 N6 -0.9(6)
N6 C13 C14 N5 -0.3(5)
N6 C13 C14 C15 179.8(3)
N5 C14 C15 O2 -173.5(3)
C13 C14 C15 O2 6.4(5)
N5 C14 C15 N7 6.6(4)
C13 C14 C15 N7 -173.5(3)
N8 C16 C17 C18 -0.8(5)
N7 C16 C17 C18 179.5(3)
C16 C17 C18 C19 0.5(5)
C17 C18 C19 C20 0.1(5)
C17 C18 C19 Cl2 -179.5(3)
C18 C19 C20 N8 -0.6(5)
Cl2 C19 C20 N8 179.0(3)
C2 C1 N1 C4 -0.1(4)
C3 C4 N1 C1 -1.7(4)
C5 C4 N1 C1 178.6(3)
C1 C2 N2 C3 -0.6(5)
C4 C3 N2 C2 -1.2(5)
O1 C5 N3 C6 -0.2(5)
C4 C5 N3 C6 180.0(3)
N4 C6 N3 C5 -175.8(3)
C7 C6 N3 C5 4.3(5)
C7 C6 N4 C10 0.7(4)
N3 C6 N4 C10 -179.2(3)
C9 C10 N4 C6 -0.5(4)
C12 C11 N5 C14 -0.3(5)
C13 C14 N5 C11 0.8(5)
C15 C14 N5 C11 -179.3(3)
C11 C12 N6 C13 1.4(6)
C14 C13 N6 C12 -0.8(5)
O2 C15 N7 C16 1.0(5)
C14 C15 N7 C16 -179.2(3)
N8 C16 N7 C15 176.8(3)
C17 C16 N7 C15 -3.5(5)
C17 C16 N8 C20 0.3(4)
N7 C16 N8 C20 -180.0(3)
C19 C20 N8 C16 0.4(5)
